data_7239478
loop_
_publ_author_name
'Yang, Ting-Hai'
'Ferreira, Rute A. S.'
'Carlos, Luis D.'
'Rocha, Jo\~ao'
'Shi, Fa-Nian'

_publ_section_title
;
 Crystal structure, topology, tiling and photoluminescence properties of
 4d--4f hetero-metal organic frameworks based on 3,5-pyrazoledicaboxylate
;
_journal_issue 15
_journal_name_full 'RSC Advances'
_journal_page_first 7818
_journal_paper_doi 10.1039/c3ra47686c
_journal_volume 4
_journal_year 2014
_chemical_formula_moiety 'C15 H5 Cd3 Pr N6 O13'
_chemical_formula_sum 'C15 H5 Cd3 N6 O13 Pr'
_chemical_formula_weight 955.36
_space_group_IT_number 205
_space_group_name_Hall '-P 2ac 2ab 3'
_space_group_name_H-M_alt 'P a -3'
_symmetry_cell_setting cubic
_symmetry_space_group_name_Hall '-P 2ac 2ab 3'
_symmetry_space_group_name_H-M 'P a -3'
_atom_sites_solution_hydrogens geom
_atom_sites_solution_primary direct
_atom_sites_solution_secondary difmap
_audit_creation_method SHELXL-97
_cell_angle_alpha 90.00
_cell_angle_beta 90.00
_cell_angle_gamma 90.00
_cell_formula_units_Z 8
_cell_length_a 16.8075(4)
_cell_length_b 16.8075(4)
_cell_length_c 16.8075(4)
_cell_measurement_reflns_used 1379
_cell_measurement_temperature 296(2)
_cell_measurement_theta_max 27.84
_cell_measurement_theta_min 2.42
_cell_volume 4748.0(2)
_computing_cell_refinement 'Bruker SMART'
_computing_data_collection 'Bruker SMART'
_computing_data_reduction 'Bruker SAINT'
_computing_molecular_graphics 'Bruker SHELXTL'
_computing_publication_material 'Bruker SHELXTL'
_computing_structure_refinement 'SHELXL-97 (Sheldrick, 1997)'
_computing_structure_solution 'SHELXS-97 (Sheldrick, 1990)'
_diffrn_ambient_temperature 296(2)
_diffrn_measured_fraction_theta_full 0.989
_diffrn_measured_fraction_theta_max 0.989
_diffrn_measurement_device_type 'CCD area detector'
_diffrn_measurement_method 'phi and omega scans'
_diffrn_radiation_monochromator graphite
_diffrn_radiation_source 'fine-focus sealed tube'
_diffrn_radiation_type MoK\a
_diffrn_radiation_wavelength 0.71073
_diffrn_reflns_av_R_equivalents 0.0606
_diffrn_reflns_av_sigmaI/netI 0.0599
_diffrn_reflns_limit_h_max 23
_diffrn_reflns_limit_h_min -9
_diffrn_reflns_limit_k_max 10
_diffrn_reflns_limit_k_min -21
_diffrn_reflns_limit_l_max 14
_diffrn_reflns_limit_l_min -18
_diffrn_reflns_number 10206
_diffrn_reflns_theta_full 30.49
_diffrn_reflns_theta_max 30.49
_diffrn_reflns_theta_min 2.10
_exptl_absorpt_coefficient_mu 4.744
_exptl_absorpt_correction_T_max 0.5998
_exptl_absorpt_correction_T_min 0.4822
_exptl_absorpt_correction_type multi-scan
_exptl_absorpt_process_details 'SADABS(Bruker, 2000)'
_exptl_crystal_colour green
_exptl_crystal_density_diffrn 2.673
_exptl_crystal_density_method 'not measured'
_exptl_crystal_description block
_exptl_crystal_F_000 3552
_exptl_crystal_size_max 0.18
_exptl_crystal_size_mid 0.16
_exptl_crystal_size_min 0.12
_refine_diff_density_max 2.091
_refine_diff_density_min -1.106
_refine_diff_density_rms 0.190
_refine_ls_extinction_method none
_refine_ls_goodness_of_fit_ref 1.000
_refine_ls_hydrogen_treatment constr
_refine_ls_matrix_type full
_refine_ls_number_parameters 115
_refine_ls_number_reflns 2388
_refine_ls_number_restraints 6
_refine_ls_restrained_S_all 1.005
_refine_ls_R_factor_all 0.0623
_refine_ls_R_factor_gt 0.0359
_refine_ls_shift/su_max 0.001
_refine_ls_shift/su_mean 0.000
_refine_ls_structure_factor_coef Fsqd
_refine_ls_weighting_details 'calc w=1/[\s^2^(Fo^2^)+(0.0181P)^2^+6.3809P] where P=(Fo^2^+2Fc^2^)/3'
_refine_ls_weighting_scheme calc
_refine_ls_wR_factor_gt 0.0590
_refine_ls_wR_factor_ref 0.0648
_reflns_number_gt 1744
_reflns_number_total 2388
_reflns_threshold_expression >2sigma(I)
_cod_data_source_file c3ra47686c.txt
_cod_data_source_block 2
_cod_depositor_comments
;
The following automatic conversions were performed:

data item '_symmetry_cell_setting' value 'Cubic' was changed to
'cubic' in accordance with the
/home/saulius/struct/COD-crude-data/automatic-downloads/DataCite-retrospective/RSC/depositions/lib/dictionaries/cif_core.dic
dictionary named 'cif_core.dic' version 2.4.2 last updated on
2011-04-26.

Automatic conversion script
Id: cif_fix_values 6909 2019-04-08 15:41:33Z antanas 
;
_cod_original_sg_symbol_Hall -P2ac2ab3
_cod_original_sg_symbol_H-M Pa-3
_cod_database_code 7239478

loop_
_symmetry_equiv_pos_as_xyz
'x, y, z'
'-x+1/2, -y, z+1/2'
'-x, y+1/2, -z+1/2'
'x+1/2, -y+1/2, -z'
'z, x, y'
'z+1/2, -x+1/2, -y'
'-z+1/2, -x, y+1/2'
'-z, x+1/2, -y+1/2'
'y, z, x'
'-y, z+1/2, -x+1/2'
'y+1/2, -z+1/2, -x'
'-y+1/2, -z, x+1/2'
'-x, -y, -z'
'x-1/2, y, -z-1/2'
'x, -y-1/2, z-1/2'
'-x-1/2, y-1/2, z'
'-z, -x, -y'
'-z-1/2, x-1/2, y'
'z-1/2, x, -y-1/2'
'z, -x-1/2, y-1/2'
'-y, -z, -x'
'y, -z-1/2, x-1/2'
'-y-1/2, z-1/2, x'
'y-1/2, z, -x-1/2'

loop_
_atom_site_label
_atom_site_type_symbol
_atom_site_fract_x
_atom_site_fract_y
_atom_site_fract_z
_atom_site_U_iso_or_equiv
_atom_site_adp_type
_atom_site_occupancy
_atom_site_symmetry_multiplicity
_atom_site_calc_flag
_atom_site_refinement_flags
Pr1 Pr 0.773020(16) 0.273020(16) 0.226980(16) 0.01340(10) Uani 1 3 d S
Cd1 Cd 0.70370(2) 0.49180(2) 0.17540(2) 0.01636(9) Uani 1 1 d .
C1 C 0.7642(3) 0.3795(3) 0.0400(3) 0.0243(12) Uani 1 1 d .
C2 C 0.7546(3) 0.4587(3) 0.0027(3) 0.0236(11) Uani 1 1 d .
C3 C 0.7750(3) 0.4829(3) -0.0738(3) 0.0284(13) Uani 1 1 d .
H3 H 0.7989 0.4532 -0.1138 0.034 Uiso 1 1 calc R
C4 C 0.7512(3) 0.5613(3) -0.0759(3) 0.0221(11) Uani 1 1 d .
C5 C 0.7557(3) 0.6213(3) -0.1387(3) 0.0182(10) Uani 1 1 d .
N1 N 0.7212(3) 0.5184(2) 0.0445(2) 0.0220(9) Uani 1 1 d .
N2 N 0.7189(2) 0.5821(2) -0.0040(2) 0.0173(9) Uani 1 1 d .
O1 O 0.7513(2) 0.3738(2) 0.1143(2) 0.0227(8) Uani 1 1 d .
O2 O 0.7815(3) 0.3238(2) -0.0069(2) 0.0434(12) Uani 1 1 d U
O3 O 0.7904(2) 0.6077(2) -0.20409(19) 0.0204(8) Uani 1 1 d .
O4 O 0.7210(2) 0.68768(19) -0.1260(2) 0.0259(9) Uani 1 1 d .
O5 O 0.6833(3) 0.1833(3) 0.3167(3) 0.062(3) Uani 1 3 d S
H5A H 0.6383 0.1810 0.2896 0.093 Uiso 0.33 1 d PR
H5B H 0.6760 0.2134 0.3628 0.093 Uiso 0.33 1 d PR

loop_
_atom_site_aniso_label
_atom_site_aniso_U_11
_atom_site_aniso_U_22
_atom_site_aniso_U_33
_atom_site_aniso_U_23
_atom_site_aniso_U_13
_atom_site_aniso_U_12
Pr1 0.01340(10) 0.01340(10) 0.01340(10) -0.00176(10) -0.00176(10) 0.00176(10)
Cd1 0.01338(18) 0.01761(19) 0.01809(19) -0.00105(14) 0.00142(14) 0.00168(13)
C1 0.040(3) 0.013(3) 0.020(3) 0.009(2) 0.005(2) 0.002(2)
C2 0.031(3) 0.019(3) 0.022(3) 0.000(2) 0.004(2) 0.006(2)
C3 0.048(4) 0.021(3) 0.016(3) 0.003(2) 0.003(2) 0.012(3)
C4 0.032(3) 0.017(3) 0.018(3) 0.002(2) 0.006(2) 0.004(2)
C5 0.018(3) 0.017(3) 0.019(3) 0.0002(19) -0.003(2) -0.0008(19)
N1 0.031(3) 0.022(2) 0.013(2) 0.0020(17) -0.0003(18) 0.0087(19)
N2 0.027(2) 0.0111(19) 0.013(2) 0.0004(15) -0.0004(17) 0.0049(17)
O1 0.031(2) 0.0188(19) 0.0183(18) 0.0029(14) 0.0031(15) 0.0052(15)
O2 0.083(3) 0.019(2) 0.028(2) 0.0000(17) 0.015(2) 0.023(2)
O3 0.027(2) 0.0195(18) 0.0142(17) 0.0039(14) 0.0057(14) 0.0063(15)
O4 0.042(2) 0.0159(18) 0.0195(19) 0.0041(14) 0.0039(17) 0.0136(16)
O5 0.062(3) 0.062(3) 0.062(3) 0.015(2) 0.015(2) -0.015(2)

loop_
_atom_type_symbol
_atom_type_description
_atom_type_scat_dispersion_real
_atom_type_scat_dispersion_imag
_atom_type_scat_source
C C 0.0033 0.0016 'International Tables Vol C Tables 4.2.6.8 and 6.1.1.4'
H H 0.0000 0.0000 'International Tables Vol C Tables 4.2.6.8 and 6.1.1.4'
N N 0.0061 0.0033 'International Tables Vol C Tables 4.2.6.8 and 6.1.1.4'
O O 0.0106 0.0060 'International Tables Vol C Tables 4.2.6.8 and 6.1.1.4'
Cd Cd -0.8075 1.2024 'International Tables Vol C Tables 4.2.6.8 and 6.1.1.4'
Pr Pr -0.2180 2.8214 'International Tables Vol C Tables 4.2.6.8 and 6.1.1.4'

loop_
_geom_angle_atom_site_label_1
_geom_angle_atom_site_label_2
_geom_angle_atom_site_label_3
_geom_angle
_geom_angle_site_symmetry_1
_geom_angle_site_symmetry_3
O3 Pr1 O3 119.756(14) 2_665 7_564
O3 Pr1 O3 119.756(13) 2_665 12_654
O3 Pr1 O3 119.756(13) 7_564 12_654
O3 Pr1 O4 51.29(10) 2_665 2_665
O3 Pr1 O4 152.25(12) 7_564 2_665
O3 Pr1 O4 71.51(11) 12_654 2_665
O3 Pr1 O4 71.51(11) 2_665 7_564
O3 Pr1 O4 51.29(10) 7_564 7_564
O3 Pr1 O4 152.25(12) 12_654 7_564
O4 Pr1 O4 106.07(9) 2_665 7_564
O3 Pr1 O4 152.25(12) 2_665 12_654
O3 Pr1 O4 71.51(11) 7_564 12_654
O3 Pr1 O4 51.29(10) 12_654 12_654
O4 Pr1 O4 106.07(9) 2_665 12_654
O4 Pr1 O4 106.07(9) 7_564 12_654
O3 Pr1 O1 68.35(11) 2_665 11_556
O3 Pr1 O1 136.07(11) 7_564 11_556
O3 Pr1 O1 75.91(10) 12_654 11_556
O4 Pr1 O1 69.30(11) 2_665 11_556
O4 Pr1 O1 130.17(11) 7_564 11_556
O4 Pr1 O1 123.18(10) 12_654 11_556
O3 Pr1 O1 136.07(11) 2_665 8_645
O3 Pr1 O1 75.91(10) 7_564 8_645
O3 Pr1 O1 68.35(11) 12_654 8_645
O4 Pr1 O1 130.17(11) 2_665 8_645
O4 Pr1 O1 123.18(10) 7_564 8_645
O4 Pr1 O1 69.30(11) 12_654 8_645
O1 Pr1 O1 73.26(12) 11_556 8_645
O3 Pr1 O1 75.91(10) 2_665 .
O3 Pr1 O1 68.35(11) 7_564 .
O3 Pr1 O1 136.07(11) 12_654 .
O4 Pr1 O1 123.18(10) 2_665 .
O4 Pr1 O1 69.30(11) 7_564 .
O4 Pr1 O1 130.17(11) 12_654 .
O1 Pr1 O1 73.26(12) 11_556 .
O1 Pr1 O1 73.26(12) 8_645 .
O3 Pr1 O5 87.15(8) 2_665 .
O3 Pr1 O5 87.15(8) 7_564 .
O3 Pr1 O5 87.15(8) 12_654 .
O4 Pr1 O5 67.31(8) 2_665 .
O4 Pr1 O5 67.31(8) 7_564 .
O4 Pr1 O5 67.31(8) 12_654 .
O1 Pr1 O5 136.45(8) 11_556 .
O1 Pr1 O5 136.45(8) 8_645 .
O1 Pr1 O5 136.45(8) . .
O3 Pr1 C5 25.70(11) 2_665 2_665
O3 Pr1 C5 142.13(11) 7_564 2_665
O3 Pr1 C5 94.77(11) 12_654 2_665
O4 Pr1 C5 25.96(11) 2_665 2_665
O4 Pr1 C5 90.94(12) 7_564 2_665
O4 Pr1 C5 131.43(12) 12_654 2_665
O1 Pr1 C5 63.20(12) 11_556 2_665
O1 Pr1 C5 136.08(12) 8_645 2_665
O1 Pr1 C5 98.38(12) . 2_665
O5 Pr1 C5 78.99(9) . 2_665
O3 Pr1 C5 94.77(11) 2_665 7_564
O3 Pr1 C5 25.70(11) 7_564 7_564
O3 Pr1 C5 142.13(11) 12_654 7_564
O4 Pr1 C5 131.43(12) 2_665 7_564
O4 Pr1 C5 25.96(11) 7_564 7_564
O4 Pr1 C5 90.94(12) 12_654 7_564
O1 Pr1 C5 136.08(12) 11_556 7_564
O1 Pr1 C5 98.38(12) 8_645 7_564
O1 Pr1 C5 63.20(12) . 7_564
O5 Pr1 C5 78.99(9) . 7_564
C5 Pr1 C5 116.44(6) 2_665 7_564
O2 Cd1 N2 138.83(17) 11_556 22_565
O2 Cd1 N1 100.44(17) 11_556 .
N2 Cd1 N1 115.41(15) 22_565 .
O2 Cd1 O1 85.86(14) 11_556 .
N2 Cd1 O1 122.68(13) 22_565 .
N1 Cd1 O1 72.57(13) . .
O2 Cd1 O4 83.54(14) 11_556 22_565
N2 Cd1 O4 72.48(13) 22_565 22_565
N1 Cd1 O4 98.03(14) . 22_565
O1 Cd1 O4 164.32(11) . 22_565
O2 Cd1 O3 77.33(13) 11_556 2_665
N2 Cd1 O3 80.62(13) 22_565 2_665
N1 Cd1 O3 150.39(13) . 2_665
O1 Cd1 O3 77.82(11) . 2_665
O4 Cd1 O3 110.88(11) 22_565 2_665
O2 C1 O1 126.8(5) . .
O2 C1 C2 115.5(4) . .
O1 C1 C2 117.6(4) . .
N1 C2 C3 111.6(5) . .
N1 C2 C1 119.6(4) . .
C3 C2 C1 128.8(5) . .
C4 C3 C2 103.4(5) . .
C4 C3 H3 128.3 . .
C2 C3 H3 128.3 . .
N2 C4 C3 109.6(4) . .
N2 C4 C5 118.8(4) . .
C3 C4 C5 131.6(5) . .
O3 C5 O4 120.9(4) . .
O3 C5 C4 121.7(4) . .
O4 C5 C4 117.3(4) . .
O3 C5 Pr1 60.9(2) . 2_664
O4 C5 Pr1 61.4(2) . 2_664
C4 C5 Pr1 166.4(3) . 2_664
C2 N1 N2 106.8(4) . .
C2 N1 Cd1 114.5(3) . .
N2 N1 Cd1 137.9(3) . .
N1 N2 C4 108.6(4) . .
N1 N2 Cd1 134.3(3) . 19_656
C4 N2 Cd1 117.1(3) . 19_656
C1 O1 Cd1 114.9(3) . .
C1 O1 Pr1 138.6(3) . .
Cd1 O1 Pr1 106.29(12) . .
C1 O2 Cd1 134.4(3) . 8_645
C5 O3 Pr1 93.4(3) . 2_664
C5 O3 Cd1 143.3(3) . 2_664
Pr1 O3 Cd1 99.56(11) 2_664 2_664
C5 O4 Cd1 113.6(3) . 19_656
C5 O4 Pr1 92.7(3) . 2_664
Cd1 O4 Pr1 153.09(14) 19_656 2_664
Pr1 O5 H5A 102.9 . .
Pr1 O5 H5B 104.0 . .
H5A O5 H5B 109.8 . .

loop_
_geom_bond_atom_site_label_1
_geom_bond_atom_site_label_2
_geom_bond_distance
_geom_bond_site_symmetry_2
Pr1 O3 2.549(3) 2_665
Pr1 O3 2.549(3) 7_564
Pr1 O3 2.549(3) 12_654
Pr1 O4 2.560(3) 2_665
Pr1 O4 2.560(3) 7_564
Pr1 O4 2.560(3) 12_654
Pr1 O1 2.567(3) 11_556
Pr1 O1 2.567(3) 8_645
Pr1 O1 2.567(3) .
Pr1 O5 2.611(7) .
Pr1 C5 2.913(5) 2_665
Pr1 C5 2.913(5) 7_564
Cd1 O2 2.160(4) 11_556
Cd1 N2 2.180(4) 22_565
Cd1 N1 2.264(4) .
Cd1 O1 2.372(3) .
Cd1 O4 2.398(3) 22_565
Cd1 O3 2.628(3) 2_665
C1 O2 1.256(6) .
C1 O1 1.272(5) .
C1 C2 1.481(6) .
C2 N1 1.346(6) .
C2 C3 1.390(7) .
C3 C4 1.378(7) .
C3 H3 0.9300 .
C4 N2 1.370(6) .
C4 C5 1.461(6) .
C5 O3 1.266(5) .
C5 O4 1.276(5) .
C5 Pr1 2.913(5) 2_664
N1 N2 1.347(5) .
N2 Cd1 2.180(4) 19_656
O2 Cd1 2.160(4) 8_645
O3 Pr1 2.549(3) 2_664
O3 Cd1 2.628(3) 2_664
O4 Cd1 2.398(3) 19_656
O4 Pr1 2.560(3) 2_664
O5 H5A 0.8847 .
O5 H5B 0.9333 .

loop_
_geom_torsion_atom_site_label_1
_geom_torsion_atom_site_label_2
_geom_torsion_atom_site_label_3
_geom_torsion_atom_site_label_4
_geom_torsion
_geom_torsion_site_symmetry_1
_geom_torsion_site_symmetry_4
O2 C1 C2 N1 167.1(5) . .
O1 C1 C2 N1 -10.3(8) . .
O2 C1 C2 C3 -12.1(9) . .
O1 C1 C2 C3 170.5(6) . .
N1 C2 C3 C4 -0.4(6) . .
C1 C2 C3 C4 178.8(5) . .
C2 C3 C4 N2 0.3(6) . .
C2 C3 C4 C5 179.8(5) . .
N2 C4 C5 O3 174.4(4) . .
C3 C4 C5 O3 -5.0(9) . .
N2 C4 C5 O4 -7.6(7) . .
C3 C4 C5 O4 173.0(6) . .
N2 C4 C5 Pr1 -88.6(15) . 2_664
C3 C4 C5 Pr1 92.0(15) . 2_664
C3 C2 N1 N2 0.4(6) . .
C1 C2 N1 N2 -178.9(4) . .
C3 C2 N1 Cd1 -170.7(4) . .
C1 C2 N1 Cd1 10.0(6) . .
O2 Cd1 N1 C2 77.0(4) 11_556 .
N2 Cd1 N1 C2 -123.8(4) 22_565 .
O1 Cd1 N1 C2 -5.3(4) . .
O4 Cd1 N1 C2 161.8(4) 22_565 .
O3 Cd1 N1 C2 -5.7(6) 2_665 .
O2 Cd1 N1 N2 -90.3(5) 11_556 .
N2 Cd1 N1 N2 69.0(5) 22_565 .
O1 Cd1 N1 N2 -172.5(5) . .
O4 Cd1 N1 N2 -5.4(5) 22_565 .
O3 Cd1 N1 N2 -172.9(4) 2_665 .
C2 N1 N2 C4 -0.2(6) . .
Cd1 N1 N2 C4 167.7(4) . .
C2 N1 N2 Cd1 179.1(4) . 19_656
Cd1 N1 N2 Cd1 -13.0(8) . 19_656
C3 C4 N2 N1 -0.1(6) . .
C5 C4 N2 N1 -179.6(4) . .
C3 C4 N2 Cd1 -179.5(4) . 19_656
C5 C4 N2 Cd1 1.0(6) . 19_656
O2 C1 O1 Cd1 -172.2(5) . .
C2 C1 O1 Cd1 4.9(6) . .
O2 C1 O1 Pr1 14.9(10) . .
C2 C1 O1 Pr1 -168.0(3) . .
O2 Cd1 O1 C1 -102.3(4) 11_556 .
N2 Cd1 O1 C1 109.5(4) 22_565 .
N1 Cd1 O1 C1 0.0(4) . .
O4 Cd1 O1 C1 -54.7(6) 22_565 .
O3 Cd1 O1 C1 179.8(4) 2_665 .
O2 Cd1 O1 Pr1 72.82(16) 11_556 .
N2 Cd1 O1 Pr1 -75.43(18) 22_565 .
N1 Cd1 O1 Pr1 175.12(18) . .
O4 Cd1 O1 Pr1 120.3(4) 22_565 .
O3 Cd1 O1 Pr1 -5.10(12) 2_665 .
O3 Pr1 O1 C1 178.6(5) 2_665 .
O3 Pr1 O1 C1 -50.9(5) 7_564 .
O3 Pr1 O1 C1 60.1(6) 12_654 .
O4 Pr1 O1 C1 157.7(5) 2_665 .
O4 Pr1 O1 C1 -106.2(5) 7_564 .
O4 Pr1 O1 C1 -12.3(6) 12_654 .
O1 Pr1 O1 C1 107.3(5) 11_556 .
O1 Pr1 O1 C1 30.3(5) 8_645 .
O5 Pr1 O1 C1 -111.2(5) . .
C5 Pr1 O1 C1 166.0(5) 2_665 .
C5 Pr1 O1 C1 -78.6(5) 7_564 .
O3 Pr1 O1 Cd1 5.30(12) 2_665 .
O3 Pr1 O1 Cd1 135.85(15) 7_564 .
O3 Pr1 O1 Cd1 -113.20(15) 12_654 .
O4 Pr1 O1 Cd1 -15.56(19) 2_665 .
O4 Pr1 O1 Cd1 80.55(13) 7_564 .
O4 Pr1 O1 Cd1 174.46(11) 12_654 .
O1 Pr1 O1 Cd1 -65.93(18) 11_556 .
O1 Pr1 O1 Cd1 -143.01(13) 8_645 .
O5 Pr1 O1 Cd1 75.53(15) . .
C5 Pr1 O1 Cd1 -7.28(15) 2_665 .
C5 Pr1 O1 Cd1 108.18(17) 7_564 .
O1 C1 O2 Cd1 -16.7(10) . 8_645
C2 C1 O2 Cd1 166.2(4) . 8_645
O4 C5 O3 Pr1 -13.5(5) . 2_664
C4 C5 O3 Pr1 164.5(4) . 2_664
O4 C5 O3 Cd1 -124.5(5) . 2_664
C4 C5 O3 Cd1 53.4(7) . 2_664
Pr1 C5 O3 Cd1 -111.0(5) 2_664 2_664
O3 C5 O4 Cd1 -172.4(3) . 19_656
C4 C5 O4 Cd1 9.6(5) . 19_656
Pr1 C5 O4 Cd1 174.2(3) 2_664 19_656
O3 C5 O4 Pr1 13.4(5) . 2_664
C4 C5 O4 Pr1 -164.6(4) . 2_664
